data_7053066
loop_
_publ_author_name
'Sarwar, Masood'
'Madalan, Augustin M.'
'Tiseanu, Carmen'
'Novitchi, Ghenadie'
'Maxim, Catalin'
'Marinescu, Gabriela'
'Luneau, Dominique'
'Andruh, Marius'

_publ_section_title
;
 A new synthetic route towards binuclear 3d--4f complexes, using
 non-compartmental ligands derived from o-vanillin. Syntheses, crystal
 structures, magnetic and luminescent properties
;
_journal_issue 8
_journal_name_full 'New Journal of Chemistry'
_journal_page_first 2280
_journal_paper_doi 10.1039/c3nj00199g
_journal_volume 37
_journal_year 2013
_chemical_formula_sum 'C30 H29 Eu N8 O13 Zn'
_chemical_formula_weight 926.94
_chemical_name_systematic
;
?
;
_space_group_IT_number 15
_symmetry_cell_setting monoclinic
_symmetry_space_group_name_Hall '-C 2yc'
_symmetry_space_group_name_H-M 'C 1 2/c 1'
_atom_sites_solution_hydrogens geom
_atom_sites_solution_primary direct
_atom_sites_solution_secondary difmap
_audit_creation_method SHELXL-97
_cell_angle_alpha 90.00
_cell_angle_beta 130.612(6)
_cell_angle_gamma 90.00
_cell_formula_units_Z 4
_cell_length_a 21.795(2)
_cell_length_b 12.7388(14)
_cell_length_c 16.8446(19)
_cell_measurement_reflns_used 9181
_cell_measurement_temperature 293(2)
_cell_measurement_theta_max 26.64
_cell_measurement_theta_min 3.02
_cell_volume 3550.3(7)
_computing_cell_refinement X-Area
_computing_data_collection X-Area
_computing_data_reduction X-Area
_computing_structure_refinement 'SHELXL-97 (Sheldrick, 1997)'
_computing_structure_solution 'SHELXS-97 (Sheldrick, 1997)'
_diffrn_ambient_temperature 293(2)
_diffrn_measured_fraction_theta_full 0.994
_diffrn_measured_fraction_theta_max 0.994
_diffrn_measurement_device_type 'STOE IPDS II'
_diffrn_measurement_method 'omega scan'
_diffrn_radiation_monochromator graphite
_diffrn_radiation_source 'fine-focus sealed tube'
_diffrn_radiation_type MoK\a
_diffrn_radiation_wavelength 0.71073
_diffrn_reflns_av_R_equivalents 0.0697
_diffrn_reflns_av_sigmaI/netI 0.0565
_diffrn_reflns_limit_h_max 27
_diffrn_reflns_limit_h_min -27
_diffrn_reflns_limit_k_max 15
_diffrn_reflns_limit_k_min -16
_diffrn_reflns_limit_l_max 21
_diffrn_reflns_limit_l_min -21
_diffrn_reflns_number 12463
_diffrn_reflns_theta_full 26.64
_diffrn_reflns_theta_max 26.64
_diffrn_reflns_theta_min 3.02
_exptl_absorpt_coefficient_mu 2.501
_exptl_absorpt_correction_T_max 0.4155
_exptl_absorpt_correction_T_min 0.2470
_exptl_absorpt_correction_type multi-scan
_exptl_absorpt_process_details
;
[c.f. r.h. blessing, acta cryst. (1995), a51, 33-38]
;
_exptl_crystal_colour yellow
_exptl_crystal_density_diffrn 1.734
_exptl_crystal_density_meas ?
_exptl_crystal_density_method 'not measured'
_exptl_crystal_description prism
_exptl_crystal_F_000 1848
_exptl_crystal_size_max 0.5
_exptl_crystal_size_mid 0.3
_exptl_crystal_size_min 0.15
_refine_diff_density_max 2.176
_refine_diff_density_min -1.151
_refine_diff_density_rms 0.107
_refine_ls_extinction_method none
_refine_ls_goodness_of_fit_ref 0.922
_refine_ls_hydrogen_treatment mixed
_refine_ls_matrix_type full
_refine_ls_number_parameters 253
_refine_ls_number_reflns 3705
_refine_ls_number_restraints 0
_refine_ls_restrained_S_all 0.922
_refine_ls_R_factor_all 0.0449
_refine_ls_R_factor_gt 0.0339
_refine_ls_shift/su_max 0.000
_refine_ls_shift/su_mean 0.000
_refine_ls_structure_factor_coef Fsqd
_refine_ls_weighting_details 'calc w=1/[\s^2^(Fo^2^)+(0.0446P)^2^+0.0000P] where P=(Fo^2^+2Fc^2^)/3'
_refine_ls_weighting_scheme calc
_refine_ls_wR_factor_gt 0.0762
_refine_ls_wR_factor_ref 0.0793
_reflns_number_gt 3051
_reflns_number_total 3705
_reflns_threshold_expression >2sigma(I)
_cod_data_source_file c3nj00199g.txt
_cod_data_source_block shelxl10
_cod_depositor_comments
;
The following automatic conversions were performed:

'_symmetry_cell_setting' value 'Monoclinic' changed to 'monoclinic'
according to /home/saulius/struct/CIF-dictionaries/cif_core.dic
dictionary named 'cif_core.dic' version 2.4.2 from 2011-04-26.

Automatic conversion script
Id: cif_fix_values 1891 2012-01-12 08:04:46Z andrius 

The following automatic conversions were performed:

'_exptl_crystal_density_meas' value 'not measured' was changed to '?'
- the value is perceived as not measured.

Automatic conversion script
Id: cif_fix_values 3008 2015-01-20 13:52:24Z robertas 
;
_cod_original_sg_symbol_H-M C2/c
_cod_database_code 7053066

loop_
_symmetry_equiv_pos_as_xyz
'x, y, z'
'-x, y, -z+1/2'
'x+1/2, y+1/2, z'
'-x+1/2, y+1/2, -z+1/2'
'-x, -y, -z'
'x, -y, z-1/2'
'-x+1/2, -y+1/2, -z'
'x+1/2, -y+1/2, z-1/2'

loop_
_atom_site_label
_atom_site_type_symbol
_atom_site_fract_x
_atom_site_fract_y
_atom_site_fract_z
_atom_site_U_iso_or_equiv
_atom_site_adp_type
_atom_site_occupancy
_atom_site_symmetry_multiplicity
_atom_site_calc_flag
_atom_site_refinement_flags
C1 C 0.0735(4) -0.0711(4) 1.0113(4) 0.0618(15) Uani 1 1 d .
H1A H 0.0340 -0.1228 0.9633 0.093 Uiso 1 1 calc R
H1B H 0.0625 -0.0464 1.0547 0.093 Uiso 1 1 calc R
H1C H 0.1264 -0.1020 1.0543 0.093 Uiso 1 1 calc R
C2 C 0.1244(2) 0.0959(3) 1.0123(3) 0.0329(8) Uani 1 1 d .
C3 C 0.1789(2) 0.1012(4) 1.1199(3) 0.0398(9) Uani 1 1 d .
H3 H 0.1824 0.0463 1.1591 0.048 Uiso 1 1 calc R
C4 C 0.2285(2) 0.1884(4) 1.1699(3) 0.0450(10) Uani 1 1 d .
H4 H 0.2649 0.1921 1.2425 0.054 Uiso 1 1 calc R
C5 C 0.2241(2) 0.2695(4) 1.1122(3) 0.0420(10) Uani 1 1 d .
H5 H 0.2589 0.3264 1.1465 0.050 Uiso 1 1 calc R
C6 C 0.1674(2) 0.2676(3) 1.0016(3) 0.0330(8) Uani 1 1 d .
C7 C 0.1174(2) 0.1791(3) 0.9506(3) 0.0303(8) Uani 1 1 d .
C8 C 0.1655(2) 0.3564(3) 0.9455(3) 0.0351(9) Uani 1 1 d .
H8 H 0.2118 0.3976 0.9810 0.042 Uiso 1 1 calc R
C9 C 0.1148(3) 0.4693(3) 0.8029(3) 0.0398(9) Uani 1 1 d .
H9A H 0.1707 0.4924 0.8492 0.048 Uiso 1 1 calc R
H9B H 0.0813 0.5281 0.7906 0.048 Uiso 1 1 calc R
C10 C 0.0901(2) 0.4320(3) 0.7002(3) 0.0361(9) Uani 1 1 d .
C11 C 0.1169(2) 0.4843(4) 0.6546(3) 0.0435(10) Uani 1 1 d .
H11 H 0.1487 0.5443 0.6854 0.052 Uiso 1 1 calc R
C12 C 0.0952(2) 0.4452(4) 0.5633(4) 0.0471(11) Uani 1 1 d .
H12 H 0.1120 0.4788 0.5314 0.056 Uiso 1 1 calc R
C13 C 0.0483(3) 0.3560(4) 0.5192(4) 0.0444(11) Uani 1 1 d .
H13 H 0.0336 0.3278 0.4580 0.053 Uiso 1 1 calc R
C14 C 0.0237(3) 0.3094(4) 0.5690(3) 0.0415(9) Uani 1 1 d .
H14 H -0.0080 0.2492 0.5395 0.050 Uiso 1 1 calc R
C15 C -0.2552(10) -0.2221(12) 0.4351(14) 0.084(5) Uani 0.50 1 d P
C16 C -0.2693(10) -0.1856(12) 0.3646(12) 0.092(5) Uani 0.50 1 d P
H16A H -0.3114 -0.1345 0.3355 0.138 Uiso 0.50 1 calc PR
H16B H -0.2867 -0.2389 0.3135 0.138 Uiso 0.50 1 calc PR
H16C H -0.2217 -0.1519 0.3841 0.138 Uiso 0.50 1 calc PR
Eu1 Eu 0.0000 0.01386(2) 0.7500 0.02768(9) Uani 1 2 d S
N1 N 0.1052(2) 0.3822(3) 0.8515(3) 0.0333(7) Uani 1 1 d .
N2 N 0.0432(2) 0.3466(3) 0.6574(3) 0.0366(7) Uani 1 1 d .
N3 N 0.0000 -0.2186(4) 0.7500 0.0431(12) Uani 1 2 d S
N4 N 0.16080(18) -0.0173(3) 0.8183(2) 0.0354(7) Uani 1 1 d .
N6 N -0.2500 -0.2500 0.5000 0.284(15) Uani 1 2 d S
O1 O 0.06996(16) 0.0157(2) 0.9534(2) 0.0352(6) Uani 1 1 d .
O2 O 0.06184(15) 0.1688(2) 0.84619(19) 0.0325(6) Uani 1 1 d .
O5 O 0.0095(2) -0.1664(2) 0.6949(2) 0.0459(7) Uani 1 1 d .
O6 O 0.0000 -0.3153(4) 0.7500 0.0705(15) Uani 1 2 d S
O7 O 0.14488(17) -0.0423(2) 0.8759(2) 0.0406(7) Uani 1 1 d .
O8 O 0.22721(17) -0.0331(3) 0.8449(2) 0.0497(8) Uani 1 1 d .
O9 O 0.10417(16) 0.0279(2) 0.7317(2) 0.0392(6) Uani 1 1 d .
Zn1 Zn 0.0000 0.29624(5) 0.7500 0.03156(15) Uani 1 2 d S

loop_
_atom_site_aniso_label
_atom_site_aniso_U_11
_atom_site_aniso_U_22
_atom_site_aniso_U_33
_atom_site_aniso_U_23
_atom_site_aniso_U_13
_atom_site_aniso_U_12
C1 0.096(4) 0.047(3) 0.053(3) 0.000(2) 0.054(3) -0.018(3)
C2 0.0306(18) 0.034(2) 0.0330(19) 0.0019(16) 0.0201(16) 0.0047(16)
C3 0.038(2) 0.044(3) 0.035(2) 0.0055(18) 0.0224(18) 0.0052(19)
C4 0.037(2) 0.049(3) 0.030(2) 0.0018(18) 0.0139(17) 0.0039(19)
C5 0.031(2) 0.042(2) 0.038(2) -0.0051(18) 0.0155(17) -0.0039(18)
C6 0.0269(17) 0.032(2) 0.0329(19) -0.0006(15) 0.0164(16) 0.0001(15)
C7 0.0285(17) 0.032(2) 0.0295(17) -0.0011(15) 0.0185(15) 0.0037(15)
C8 0.0286(18) 0.030(2) 0.041(2) -0.0073(16) 0.0201(17) -0.0037(15)
C9 0.040(2) 0.024(2) 0.051(2) 0.0002(17) 0.0275(19) -0.0030(16)
C10 0.0275(18) 0.033(2) 0.047(2) 0.0096(17) 0.0233(18) 0.0064(16)
C11 0.0310(18) 0.043(3) 0.048(2) 0.012(2) 0.0218(17) 0.0002(18)
C12 0.030(2) 0.056(3) 0.052(3) 0.020(2) 0.026(2) 0.0076(19)
C13 0.037(2) 0.056(3) 0.045(2) 0.007(2) 0.029(2) 0.009(2)
C14 0.040(2) 0.038(2) 0.052(2) -0.0044(19) 0.033(2) -0.0029(19)
C15 0.084(9) 0.039(7) 0.085(11) 0.003(7) 0.036(8) 0.017(7)
C16 0.124(13) 0.052(8) 0.090(10) 0.014(8) 0.065(10) 0.035(8)
Eu1 0.02774(13) 0.02264(15) 0.03268(14) 0.000 0.01967(11) 0.000
N1 0.0310(16) 0.0262(17) 0.0386(18) 0.0008(13) 0.0209(15) -0.0004(13)
N2 0.0335(17) 0.0310(18) 0.0491(19) 0.0003(15) 0.0286(15) -0.0007(15)
N3 0.050(3) 0.029(3) 0.045(3) 0.000 0.028(2) 0.000
N4 0.0290(15) 0.0358(18) 0.0363(16) -0.0059(14) 0.0191(13) 0.0000(14)
N6 0.42(4) 0.174(19) 0.26(3) -0.135(18) 0.23(3) -0.21(2)
O1 0.0415(14) 0.0286(14) 0.0386(13) -0.0003(12) 0.0273(12) -0.0035(12)
O2 0.0283(12) 0.0301(16) 0.0306(13) 0.0021(11) 0.0155(11) 0.0013(11)
O5 0.0603(19) 0.0313(17) 0.0545(18) 0.0011(14) 0.0411(16) 0.0060(14)
O6 0.095(4) 0.028(3) 0.088(4) 0.000 0.059(3) 0.000
O7 0.0390(15) 0.0472(19) 0.0366(14) 0.0079(12) 0.0249(13) 0.0099(13)
O8 0.0315(15) 0.062(2) 0.0537(18) -0.0085(15) 0.0269(14) -0.0007(14)
O9 0.0362(14) 0.0441(17) 0.0387(14) 0.0034(13) 0.0250(12) -0.0001(12)
Zn1 0.0284(3) 0.0235(3) 0.0337(3) 0.000 0.0162(3) 0.000

loop_
_atom_type_symbol
_atom_type_description
_atom_type_scat_dispersion_real
_atom_type_scat_dispersion_imag
_atom_type_scat_source
C C 0.0033 0.0016 'International Tables Vol C Tables 4.2.6.8 and 6.1.1.4'
H H 0.0000 0.0000 'International Tables Vol C Tables 4.2.6.8 and 6.1.1.4'
Eu Eu -0.1578 3.6682 'International Tables Vol C Tables 4.2.6.8 and 6.1.1.4'
N N 0.0061 0.0033 'International Tables Vol C Tables 4.2.6.8 and 6.1.1.4'
O O 0.0106 0.0060 'International Tables Vol C Tables 4.2.6.8 and 6.1.1.4'
Zn Zn 0.2839 1.4301 'International Tables Vol C Tables 4.2.6.8 and 6.1.1.4'

loop_
_geom_angle_atom_site_label_1
_geom_angle_atom_site_label_2
_geom_angle_atom_site_label_3
_geom_angle
_geom_angle_site_symmetry_1
_geom_angle_site_symmetry_3
O1 C1 H1A 109.5 . .
O1 C1 H1B 109.5 . .
H1A C1 H1B 109.5 . .
O1 C1 H1C 109.5 . .
H1A C1 H1C 109.5 . .
H1B C1 H1C 109.5 . .
C3 C2 O1 125.7(4) . .
C3 C2 C7 121.0(4) . .
O1 C2 C7 113.2(3) . .
C2 C3 C4 120.1(4) . .
C2 C3 H3 119.9 . .
C4 C3 H3 119.9 . .
C5 C4 C3 120.2(4) . .
C5 C4 H4 119.9 . .
C3 C4 H4 119.9 . .
C4 C5 C6 121.1(4) . .
C4 C5 H5 119.5 . .
C6 C5 H5 119.5 . .
C7 C6 C5 118.9(4) . .
C7 C6 C8 122.9(3) . .
C5 C6 C8 118.2(4) . .
O2 C7 C6 123.8(4) . .
O2 C7 C2 117.5(4) . .
C6 C7 C2 118.7(3) . .
N1 C8 C6 125.1(4) . .
N1 C8 H8 117.4 . .
C6 C8 H8 117.4 . .
N1 C9 C10 109.0(3) . .
N1 C9 H9A 109.9 . .
C10 C9 H9A 109.9 . .
N1 C9 H9B 109.9 . .
C10 C9 H9B 109.9 . .
H9A C9 H9B 108.3 . .
N2 C10 C11 122.5(4) . .
N2 C10 C9 116.7(3) . .
C11 C10 C9 120.8(4) . .
C12 C11 C10 118.6(4) . .
C12 C11 H11 120.7 . .
C10 C11 H11 120.7 . .
C11 C12 C13 119.8(4) . .
C11 C12 H12 120.1 . .
C13 C12 H12 120.1 . .
C12 C13 C14 118.0(4) . .
C12 C13 H13 121.0 . .
C14 C13 H13 121.0 . .
N2 C14 C13 123.4(4) . .
N2 C14 H14 118.3 . .
C13 C14 H14 118.3 . .
N6 C15 C16 170.5(18) . .
C15 C16 H16A 109.5 . .
C15 C16 H16B 109.5 . .
H16A C16 H16B 109.5 . .
C15 C16 H16C 109.5 . .
H16A C16 H16C 109.5 . .
H16B C16 H16C 109.5 . .
O2 Eu1 O2 65.28(12) . 2_556
O2 Eu1 O9 82.22(9) . .
O2 Eu1 O9 90.80(9) 2_556 .
O2 Eu1 O9 90.80(9) . 2_556
O2 Eu1 O9 82.22(9) 2_556 2_556
O9 Eu1 O9 171.73(14) . 2_556
O2 Eu1 O7 131.83(9) . 2_556
O2 Eu1 O7 79.29(10) 2_556 2_556
O9 Eu1 O7 131.69(9) . 2_556
O9 Eu1 O7 51.40(9) 2_556 2_556
O2 Eu1 O7 79.29(10) . .
O2 Eu1 O7 131.83(9) 2_556 .
O9 Eu1 O7 51.40(9) . .
O9 Eu1 O7 131.69(9) 2_556 .
O7 Eu1 O7 146.80(15) 2_556 .
O2 Eu1 O5 150.28(10) . .
O2 Eu1 O5 131.07(10) 2_556 .
O9 Eu1 O5 73.81(10) . .
O9 Eu1 O5 114.16(10) 2_556 .
O7 Eu1 O5 77.87(10) 2_556 .
O7 Eu1 O5 72.10(10) . .
O2 Eu1 O5 131.07(9) . 2_556
O2 Eu1 O5 150.28(10) 2_556 2_556
O9 Eu1 O5 114.16(10) . 2_556
O9 Eu1 O5 73.81(10) 2_556 2_556
O7 Eu1 O5 72.10(10) 2_556 2_556
O7 Eu1 O5 77.87(10) . 2_556
O5 Eu1 O5 50.16(14) . 2_556
O2 Eu1 O1 61.26(9) . .
O2 Eu1 O1 117.80(9) 2_556 .
O9 Eu1 O1 110.50(9) . .
O9 Eu1 O1 69.42(9) 2_556 .
O7 Eu1 O1 115.95(9) 2_556 .
O7 Eu1 O1 64.36(9) . .
O5 Eu1 O1 111.08(9) . .
O5 Eu1 O1 69.87(9) 2_556 .
O2 Eu1 O1 117.80(9) . 2_556
O2 Eu1 O1 61.26(9) 2_556 2_556
O9 Eu1 O1 69.42(9) . 2_556
O9 Eu1 O1 110.50(9) 2_556 2_556
O7 Eu1 O1 64.36(9) 2_556 2_556
O7 Eu1 O1 115.95(9) . 2_556
O5 Eu1 O1 69.87(9) . 2_556
O5 Eu1 O1 111.08(9) 2_556 2_556
O1 Eu1 O1 179.02(12) . 2_556
O2 Eu1 N4 80.75(9) . .
O2 Eu1 N4 112.93(10) 2_556 .
O9 Eu1 N4 25.88(9) . .
O9 Eu1 N4 156.82(9) 2_556 .
O7 Eu1 N4 145.54(9) 2_556 .
O7 Eu1 N4 25.56(9) . .
O5 Eu1 N4 69.99(10) . .
O5 Eu1 N4 95.51(10) 2_556 .
O1 Eu1 N4 87.67(9) . .
O1 Eu1 N4 92.46(9) 2_556 .
O2 Eu1 N4 112.93(10) . 2_556
O2 Eu1 N4 80.75(9) 2_556 2_556
O9 Eu1 N4 156.82(9) . 2_556
O9 Eu1 N4 25.88(9) 2_556 2_556
O7 Eu1 N4 25.56(9) 2_556 2_556
O7 Eu1 N4 145.54(9) . 2_556
O5 Eu1 N4 95.51(10) . 2_556
O5 Eu1 N4 69.99(10) 2_556 2_556
O1 Eu1 N4 92.46(9) . 2_556
O1 Eu1 N4 87.67(9) 2_556 2_556
N4 Eu1 N4 164.38(14) . 2_556
C8 N1 C9 118.6(3) . .
C8 N1 Zn1 125.5(3) . .
C9 N1 Zn1 115.0(2) . .
C10 N2 C14 117.7(4) . .
C10 N2 Zn1 110.9(3) . .
C14 N2 Zn1 131.2(3) . .
O6 N3 O5 121.7(2) . 2_556
O6 N3 O5 121.7(2) . .
O5 N3 O5 116.6(5) 2_556 .
O6 N3 Eu1 180.000(1) . .
O5 N3 Eu1 58.3(2) 2_556 .
O5 N3 Eu1 58.3(2) . .
O8 N4 O7 121.9(3) . .
O8 N4 O9 121.6(3) . .
O7 N4 O9 116.4(3) . .
O8 N4 Eu1 177.9(3) . .
O7 N4 Eu1 58.55(17) . .
O9 N4 Eu1 58.02(17) . .
C15 N6 C15 180.0(19) 7_446 .
C2 O1 C1 116.1(3) . .
C2 O1 Eu1 115.5(2) . .
C1 O1 Eu1 126.1(3) . .
C7 O2 Zn1 121.6(2) . .
C7 O2 Eu1 127.5(2) . .
Zn1 O2 Eu1 109.44(10) . .
N3 O5 Eu1 96.6(3) . .
N4 O7 Eu1 95.9(2) . .
N4 O9 Eu1 96.1(2) . .
O2 Zn1 O2 75.85(14) 2_556 .
O2 Zn1 N1 150.96(12) 2_556 .
O2 Zn1 N1 87.79(12) . .
O2 Zn1 N1 87.79(12) 2_556 2_556
O2 Zn1 N1 150.96(12) . 2_556
N1 Zn1 N1 116.03(19) . 2_556
O2 Zn1 N2 113.18(11) 2_556 2_556
O2 Zn1 N2 91.85(11) . 2_556
N1 Zn1 N2 90.83(13) . 2_556
N1 Zn1 N2 72.51(13) 2_556 2_556
O2 Zn1 N2 91.85(11) 2_556 .
O2 Zn1 N2 113.18(11) . .
N1 Zn1 N2 72.51(13) . .
N1 Zn1 N2 90.83(13) 2_556 .
N2 Zn1 N2 148.68(17) 2_556 .
O2 Zn1 Eu1 37.92(7) 2_556 .
O2 Zn1 Eu1 37.92(7) . .
N1 Zn1 Eu1 121.98(9) . .
N1 Zn1 Eu1 121.98(9) 2_556 .
N2 Zn1 Eu1 105.66(9) 2_556 .
N2 Zn1 Eu1 105.66(9) . .

loop_
_geom_bond_atom_site_label_1
_geom_bond_atom_site_label_2
_geom_bond_distance
_geom_bond_site_symmetry_2
C1 O1 1.442(5) .
C1 H1A 0.9600 .
C1 H1B 0.9600 .
C1 H1C 0.9600 .
C2 C3 1.378(6) .
C2 O1 1.379(5) .
C2 C7 1.421(6) .
C3 C4 1.389(7) .
C3 H3 0.9300 .
C4 C5 1.377(7) .
C4 H4 0.9300 .
C5 C6 1.415(5) .
C5 H5 0.9300 .
C6 C7 1.406(6) .
C6 C8 1.457(6) .
C7 O2 1.343(4) .
C8 N1 1.279(5) .
C8 H8 0.9300 .
C9 N1 1.472(5) .
C9 C10 1.515(6) .
C9 H9A 0.9700 .
C9 H9B 0.9700 .
C10 N2 1.337(5) .
C10 C11 1.400(6) .
C11 C12 1.375(7) .
C11 H11 0.9300 .
C12 C13 1.378(7) .
C12 H12 0.9300 .
C13 C14 1.390(6) .
C13 H13 0.9300 .
C14 N2 1.340(6) .
C14 H14 0.9300 .
C15 N6 1.08(2) .
C15 C16 1.12(2) .
C16 H16A 0.9600 .
C16 H16B 0.9600 .
C16 H16C 0.9600 .
Eu1 O2 2.345(3) .
Eu1 O2 2.345(3) 2_556
Eu1 O9 2.489(3) .
Eu1 O9 2.489(3) 2_556
Eu1 O7 2.502(3) 2_556
Eu1 O7 2.502(3) .
Eu1 O5 2.536(3) .
Eu1 O5 2.536(3) 2_556
Eu1 O1 2.695(3) .
Eu1 O1 2.695(3) 2_556
Eu1 N4 2.918(3) .
Eu1 N4 2.918(3) 2_556
N1 Zn1 2.068(3) .
N2 Zn1 2.376(3) .
N3 O6 1.233(7) .
N3 O5 1.263(4) 2_556
N3 O5 1.263(4) .
N4 O8 1.222(4) .
N4 O7 1.265(4) .
N4 O9 1.281(4) .
N6 C15 1.08(2) 7_446
O2 Zn1 2.057(3) .
Zn1 O2 2.057(3) 2_556
Zn1 N1 2.068(3) 2_556
Zn1 N2 2.376(3) 2_556
